data_2234600
loop_
_publ_author_name
'Bouacida, Sofiane'
'Bouraiou, Abdelmalek'
'Benhamoud, Nassima'
'Roisnel, Thierry'
'Belfaitah, Ali'

_publ_section_title
;
 2-Chloro-3-[(<i>E</i>)-(hydrazin-1-ylidene)methyl]-6-methoxyquinoline
;
_journal_coeditor_code FJ2545
_journal_issue 5
_journal_name_full 'Acta Crystallographica Section E'
_journal_page_first o1548
_journal_paper_doi 10.1107/S1600536812017977
_journal_volume 68
_journal_year 2012
_chemical_formula_iupac 'C11 H10 Cl N3 O'
_chemical_formula_moiety 'C11 H10 Cl N3 O'
_chemical_formula_sum 'C11 H10 Cl N3 O'
_chemical_formula_weight 235.67
_chemical_name_systematic
;
2-Chloro-3-[(<i>E</i>)-(hydrazin-1-ylidene)methyl]-6-methoxyquinoline
;
_space_group_crystal_system orthorhombic
_space_group_IT_number 19
_space_group_name_Hall 'P 2ac 2ab'
_space_group_name_H-M_alt 'P 21 21 21'
_symmetry_space_group_name_Hall 'P 2ac 2ab'
_symmetry_space_group_name_H-M 'P 21 21 21'
_atom_sites_solution_hydrogens geom
_atom_sites_solution_primary direct
_atom_sites_solution_secondary difmap
_cell_angle_alpha 90
_cell_angle_beta 90
_cell_angle_gamma 90
_cell_formula_units_Z 4
_cell_length_a 3.8949(2)
_cell_length_b 12.0510(5)
_cell_length_c 21.9910(9)
_cell_measurement_reflns_used 26476
_cell_measurement_temperature 150(2)
_cell_measurement_theta_max 27.485
_cell_measurement_theta_min 2.91
_cell_volume 1032.20(8)
_computing_cell_refinement 'SAINT (Bruker, 2004)'
_computing_data_collection 'APEX2 (Bruker, 2004)'
_computing_data_reduction 'SAINT (Bruker, 2004)'
_computing_molecular_graphics 'ORTEP-3 for Windows (Farrugia, 1997) and DIAMOND (Brandenburg & Berndt, 2001)'
_computing_publication_material 'WinGX (Farrugia, 1999)'
_computing_structure_refinement 'SHELXL97 (Sheldrick, 2008)'
_computing_structure_solution 'SIR2002 (Burla <i>et al.</i>, 2003)'
_diffrn_ambient_temperature 150(2)
_diffrn_detector_area_resol_mean 9
_diffrn_measured_fraction_theta_full 0.997
_diffrn_measured_fraction_theta_max 0.997
_diffrn_measurement_device '95mm CCD camera on \k-goniostat'
_diffrn_measurement_device_type 'Bruker APEXII'
_diffrn_measurement_method 'CCD rotation images, thin slices'
_diffrn_radiation_monochromator graphite
_diffrn_radiation_type MoK\a
_diffrn_radiation_wavelength 0.71073
_diffrn_reflns_av_R_equivalents 0.0443
_diffrn_reflns_limit_h_max 5
_diffrn_reflns_limit_h_min -5
_diffrn_reflns_limit_k_max 15
_diffrn_reflns_limit_k_min -15
_diffrn_reflns_limit_l_max 28
_diffrn_reflns_limit_l_min -28
_diffrn_reflns_number 15777
_diffrn_reflns_theta_full 27.5
_diffrn_reflns_theta_max 27.5
_diffrn_reflns_theta_min 3.25
_exptl_absorpt_coefficient_mu 0.35
_exptl_absorpt_correction_T_max 0.952
_exptl_absorpt_correction_T_min 0.898
_exptl_absorpt_correction_type multi-scan
_exptl_absorpt_process_details
;
(SADABS; Sheldrick, 2002)
;
_exptl_crystal_colour colourless
_exptl_crystal_density_diffrn 1.517
_exptl_crystal_density_method 'not measured'
_exptl_crystal_description prism
_exptl_crystal_F_000 488
_exptl_crystal_size_max 0.28
_exptl_crystal_size_mid 0.15
_exptl_crystal_size_min 0.14
_refine_diff_density_max 0.311
_refine_diff_density_min -0.259
_refine_ls_abs_structure_details 'Flack (1983), 922 Friedel pairs'
_refine_ls_abs_structure_Flack 0.00(6)
_refine_ls_extinction_method none
_refine_ls_goodness_of_fit_ref 1.057
_refine_ls_hydrogen_treatment constr
_refine_ls_matrix_type full
_refine_ls_number_parameters 147
_refine_ls_number_reflns 2352
_refine_ls_number_restraints 0
_refine_ls_restrained_S_all 1.057
_refine_ls_R_factor_all 0.0411
_refine_ls_R_factor_gt 0.032
_refine_ls_shift/su_max 0.001
_refine_ls_shift/su_mean 0
_refine_ls_structure_factor_coef Fsqd
_refine_ls_weighting_details 'calc w=1/[\s^2^(Fo^2^)+(0.0395P)^2^+0.2196P] where P=(Fo^2^+2Fc^2^)/3'
_refine_ls_weighting_scheme calc
_refine_ls_wR_factor_gt 0.0712
_refine_ls_wR_factor_ref 0.0732
_reflns_number_gt 2044
_reflns_number_total 2352
_reflns_threshold_expression I>2sigma(I)
_cod_data_source_file fj2545.cif
_cod_data_source_block I
_cod_database_code 2234600
_cod_database_fobs_code 2234600

loop_
_space_group_symop_operation_xyz
'x, y, z'
'-x+1/2, -y, z+1/2'
'x+1/2, -y+1/2, -z'
'-x, y+1/2, -z+1/2'

loop_
_atom_site_type_symbol
_atom_site_label
_atom_site_fract_x
_atom_site_fract_y
_atom_site_fract_z
_atom_site_U_iso_or_equiv
_atom_site_adp_type
_atom_site_calc_flag
_atom_site_refinement_flags
_atom_site_occupancy
_atom_site_symmetry_multiplicity
C C1 0.4493(5) 0.15128(15) 0.87535(8) 0.0170(4) Uani d . 1 1
C C3 0.3425(5) 0.16948(14) 0.77399(8) 0.0168(4) Uani d . 1 1
C C4 0.3615(5) 0.23375(14) 0.72037(8) 0.0187(4) Uani d . 1 1
H H4 0.4634 0.3053 0.7216 0.022 Uiso calc R 1 1
C C5 0.2342(5) 0.19378(14) 0.66667(8) 0.0201(4) Uani d . 1 1
H H5 0.2468 0.2378 0.6309 0.024 Uiso calc R 1 1
C C6 0.0840(5) 0.08694(15) 0.66430(8) 0.0179(4) Uani d . 1 1
C C7 0.0598(5) 0.02243(15) 0.71528(8) 0.0173(4) Uani d . 1 1
H H7 -0.0414 -0.0492 0.7131 0.021 Uiso calc R 1 1
C C8 0.1864(5) 0.06299(13) 0.77136(8) 0.0160(4) Uani d . 1 1
C C9 0.1641(5) 0.00226(13) 0.82624(8) 0.0156(4) Uani d . 1 1
H H9 0.0595 -0.069 0.8261 0.019 Uiso calc R 1 1
C C10 0.2916(5) 0.04468(14) 0.87986(8) 0.0165(4) Uani d . 1 1
C C11 0.2622(5) -0.01392(14) 0.93795(8) 0.0179(4) Uani d . 1 1
H H11 0.3884 0.0114 0.9722 0.021 Uiso calc R 1 1
C C15 -0.1868(5) -0.05136(14) 0.60289(8) 0.0219(4) Uani d . 1 1
H H15A -0.0198 -0.1085 0.6143 0.033 Uiso calc R 1 1
H H15B -0.2623 -0.0637 0.5609 0.033 Uiso calc R 1 1
H H15C -0.3852 -0.0552 0.6302 0.033 Uiso calc R 1 1
N N2 0.4745(4) 0.21203(13) 0.82682(6) 0.0176(3) Uani d . 1 1
N N12 0.0681(4) -0.09888(12) 0.94285(7) 0.0202(3) Uani d . 1 1
N N13 0.0692(5) -0.15224(13) 0.99808(7) 0.0240(4) Uani d . 1 1
H H13A 0.1995 -0.1275 1.0278 0.029 Uiso calc R 1 1
H H13B -0.0603 -0.2112 1.0037 0.029 Uiso calc R 1 1
Cl Cl1 0.62727(12) 0.20978(3) 0.941458(19) 0.02055(12) Uani d . 1 1
O O14 -0.0299(4) 0.05616(10) 0.60762(5) 0.0210(3) Uani d . 1 1

loop_
_atom_site_aniso_label
_atom_site_aniso_U_11
_atom_site_aniso_U_22
_atom_site_aniso_U_33
_atom_site_aniso_U_12
_atom_site_aniso_U_13
_atom_site_aniso_U_23
C1 0.0146(10) 0.0199(9) 0.0167(8) 0.0006(7) 0.0013(8) -0.0050(7)
C3 0.0146(9) 0.0175(8) 0.0183(8) 0.0019(8) 0.0024(8) -0.0024(7)
C4 0.0198(9) 0.0143(8) 0.0219(8) 0.0004(8) 0.0038(8) 0.0006(7)
C5 0.0244(10) 0.0191(9) 0.0170(9) 0.0024(8) 0.0041(8) 0.0025(7)
C6 0.0179(10) 0.0207(9) 0.0151(8) 0.0033(8) 0.0011(8) -0.0031(7)
C7 0.0193(10) 0.0138(8) 0.0189(9) -0.0001(7) 0.0025(8) -0.0011(7)
C8 0.0149(10) 0.0155(8) 0.0176(8) 0.0032(7) 0.0025(8) -0.0012(7)
C9 0.0158(10) 0.0121(8) 0.0188(8) -0.0007(8) 0.0031(8) 0.0000(7)
C10 0.0149(10) 0.0163(9) 0.0184(9) 0.0027(7) 0.0024(7) -0.0020(7)
C11 0.0190(9) 0.0191(9) 0.0156(8) 0.0017(7) -0.0014(8) -0.0031(8)
C15 0.0242(11) 0.0227(9) 0.0187(9) -0.0015(8) -0.0010(9) -0.0039(7)
N2 0.0173(7) 0.0173(7) 0.0181(7) -0.0005(7) 0.0025(6) -0.0021(7)
N12 0.0224(8) 0.0201(7) 0.0181(7) 0.0014(6) 0.0024(8) 0.0018(7)
N13 0.0339(10) 0.0203(8) 0.0177(7) -0.0039(8) -0.0013(8) 0.0034(6)
Cl1 0.0223(2) 0.0211(2) 0.01815(19) -0.00307(19) -0.0007(2) -0.00380(18)
O14 0.0302(8) 0.0194(7) 0.0135(6) -0.0021(5) -0.0012(6) -0.0008(5)

loop_
_atom_type_symbol
_atom_type_description
_atom_type_scat_dispersion_real
_atom_type_scat_dispersion_imag
_atom_type_scat_source
C C 0.0033 0.0016 'International Tables Vol C Tables 4.2.6.8 and 6.1.1.4'
H H 0 0 'International Tables Vol C Tables 4.2.6.8 and 6.1.1.4'
N N 0.0061 0.0033 'International Tables Vol C Tables 4.2.6.8 and 6.1.1.4'
Cl Cl 0.1484 0.1585 'International Tables Vol C Tables 4.2.6.8 and 6.1.1.4'
O O 0.0106 0.006 'International Tables Vol C Tables 4.2.6.8 and 6.1.1.4'

loop_
_exptl_crystal_face_index_h
_exptl_crystal_face_index_k
_exptl_crystal_face_index_l
_exptl_crystal_face_perp_dist
0 -1 3 0.069
0 1 -3 0.025
8 -1 3 0.138
-10 1 -3 0.128
0 1 0 0.025
0 -1 0 0.074
0 0 -1 0.025
0 0 1 0.074

loop_
_geom_angle_atom_site_label_1
_geom_angle_atom_site_label_2
_geom_angle_atom_site_label_3
_geom_angle
N2 C1 C10 126.68(16)
N2 C1 Cl1 115.08(13)
C10 C1 Cl1 118.23(13)
N2 C3 C4 118.87(16)
N2 C3 C8 122.21(15)
C4 C3 C8 118.92(16)
C5 C4 C3 120.56(16)
C5 C4 H4 119.7
C3 C4 H4 119.7
C4 C5 C6 120.12(16)
C4 C5 H5 119.9
C6 C5 H5 119.9
C7 C6 O14 124.60(16)
C7 C6 C5 121.03(16)
O14 C6 C5 114.37(15)
C6 C7 C8 119.60(16)
C6 C7 H7 120.2
C8 C7 H7 120.2
C9 C8 C7 122.92(16)
C9 C8 C3 117.32(16)
C7 C8 C3 119.76(16)
C10 C9 C8 121.08(15)
C10 C9 H9 119.5
C8 C9 H9 119.5
C9 C10 C1 115.43(15)
C9 C10 C11 122.66(15)
C1 C10 C11 121.89(15)
N12 C11 C10 120.43(17)
N12 C11 H11 119.8
C10 C11 H11 119.8
O14 C15 H15A 109.5
O14 C15 H15B 109.5
H15A C15 H15B 109.5
O14 C15 H15C 109.5
H15A C15 H15C 109.5
H15B C15 H15C 109.5
C1 N2 C3 117.24(15)
C11 N12 N13 116.60(16)
N12 N13 H13A 120
N12 N13 H13B 120
H13A N13 H13B 120
C6 O14 C15 116.53(14)

loop_
_geom_bond_atom_site_label_1
_geom_bond_atom_site_label_2
_geom_bond_distance
C1 N2 1.298(2)
C1 C10 1.428(2)
C1 Cl1 1.7581(17)
C3 N2 1.370(2)
C3 C4 1.413(2)
C3 C8 1.421(2)
C4 C5 1.368(3)
C4 H4 0.95
C5 C6 1.415(3)
C5 H5 0.95
C6 C7 1.368(2)
C6 O14 1.374(2)
C7 C8 1.415(2)
C7 H7 0.95
C8 C9 1.414(2)
C9 C10 1.378(2)
C9 H9 0.95
C10 C11 1.464(2)
C11 N12 1.277(2)
C11 H11 0.95
C15 O14 1.436(2)
C15 H15A 0.98
C15 H15B 0.98
C15 H15C 0.98
N12 N13 1.374(2)
N13 H13A 0.88
N13 H13B 0.88

loop_
_geom_hbond_atom_site_label_D
_geom_hbond_atom_site_label_H
_geom_hbond_atom_site_label_A
_geom_hbond_site_symmetry_A
_geom_hbond_distance_DH
_geom_hbond_distance_HA
_geom_hbond_distance_DA
_geom_hbond_angle_DHA
_geom_hbond_publ_flag
N13 H13A O14 2_555 0.8800 2.3400 3.219(2) 178.00 yes
N13 H13B N13 3_447 0.8800 2.1900 3.058(2) 169.00 yes
C11 H11 Cl1 . 0.9500 2.6500 3.0488(18) 106.00 ?

loop_
_geom_torsion_atom_site_label_1
_geom_torsion_atom_site_label_2
_geom_torsion_atom_site_label_3
_geom_torsion_atom_site_label_4
_geom_torsion
N2 C3 C4 C5 179.61(17)
C8 C3 C4 C5 -0.5(3)
C3 C4 C5 C6 -0.4(3)
C4 C5 C6 C7 0.7(3)
C4 C5 C6 O14 -179.26(17)
O14 C6 C7 C8 179.99(18)
C5 C6 C7 C8 0.1(3)
C6 C7 C8 C9 178.61(17)
C6 C7 C8 C3 -1.0(3)
N2 C3 C8 C9 1.4(3)
C4 C3 C8 C9 -178.41(18)
N2 C3 C8 C7 -178.88(17)
C4 C3 C8 C7 1.3(3)
C7 C8 C9 C10 179.82(18)
C3 C8 C9 C10 -0.5(3)
C8 C9 C10 C1 -1.1(3)
C8 C9 C10 C11 177.74(17)
N2 C1 C10 C9 2.1(3)
Cl1 C1 C10 C9 -178.57(14)
N2 C1 C10 C11 -176.71(17)
Cl1 C1 C10 C11 2.6(2)
C9 C10 C11 N12 -11.3(3)
C1 C10 C11 N12 167.39(17)
C10 C1 N2 C3 -1.3(3)
Cl1 C1 N2 C3 179.38(13)
C4 C3 N2 C1 179.25(17)
C8 C3 N2 C1 -0.6(3)
C10 C11 N12 N13 176.74(15)
C7 C6 O14 C15 0.5(3)
C5 C6 O14 C15 -179.58(15)
